data_7112611
loop_
_publ_author_name
'Amelie Kochem'
'Gisele Gellon'
'Olivier Jarjayes'
'Christian Philouze'
'Nicolas Leconte'
'Maurice van Gastel'
'Eckhard Bill'
'Fabrice Thomas'

_publ_section_title
;
 A singlet ground state for a cobalt(II)-anilinosalen radical complex
;
_journal_name_full Chem.Commun.
_journal_page_first 4924
_journal_paper_doi 10.1039/C4CC00952E
_journal_volume 50
_journal_year 2014
_chemical_absolute_configuration ad
_chemical_formula_moiety 'F6 Sb, C36 H54 Co N4'
_chemical_formula_sum 'C36 H54 Co F6 N4 Sb'
_chemical_formula_weight 837.51
_chemical_name_systematic ?
_space_group_crystal_system monoclinic
_space_group_IT_number 5
_space_group_name_Hall 'C 2y'
_space_group_name_H-M_alt 'C 1 2 1'
_atom_sites_solution_hydrogens geom
_atom_sites_solution_primary direct
_atom_sites_solution_secondary difmap
_audit_creation_date 2013-12-19
_audit_creation_method
;
  Olex2 1.1
  (compiled Sep 28 2011 20:36:17, GUI svn.r3906)
;
_cell_angle_alpha 90.00
_cell_angle_beta 100.136(12)
_cell_angle_gamma 90.00
_cell_formula_units_Z 8
_cell_length_a 23.028(3)
_cell_length_b 18.156(3)
_cell_length_c 19.131(5)
_cell_measurement_temperature 200
_cell_volume 7874(3)
_computing_cell_refinement 'Bruker Enraf Nonius kappa CCD'
_computing_data_collection Collect
_computing_data_reduction EvalCCD
_computing_molecular_graphics
;
O. V. Dolomanov, L. J. Bourhis, R. J. Gildea, J. A. K. Howard and H. Puschmann,
OLEX2: a complete structure solution, refinement and analysis program.
J. Appl. Cryst. (2009). 42, 339-341.
;
_computing_publication_material
;
O. V. Dolomanov, L. J. Bourhis, R. J. Gildea, J. A. K. Howard and H. Puschmann,
OLEX2: a complete structure solution, refinement and analysis program.
J. Appl. Cryst. (2009). 42, 339-341.
;
_computing_structure_refinement
;
SHELXL, G.M. Sheldrick, Acta Cryst.
(2008). A64, 112-122
;
_computing_structure_solution 'A short history of SHELX (Sheldrick, 2007)'
_diffrn_ambient_temperature 200
_diffrn_detector 'CCD area detector'
_diffrn_detector_type KappaCCD
_diffrn_measured_fraction_theta_full 0.997
_diffrn_measured_fraction_theta_max 0.997
_diffrn_measurement_device_type 'Bruker-AXS-enraf-nonius KappaCCD'
_diffrn_measurement_method 'Phi and omega scans'
_diffrn_radiation_detector CCD
_diffrn_radiation_monochromator graphite
_diffrn_radiation_probe x-ray
_diffrn_radiation_type MoK\a
_diffrn_radiation_wavelength 0.71073
_diffrn_reflns_av_R_equivalents 0.0368
_diffrn_reflns_av_unetI/netI 0.0680
_diffrn_reflns_limit_h_max 29
_diffrn_reflns_limit_h_min -29
_diffrn_reflns_limit_k_max 23
_diffrn_reflns_limit_k_min -23
_diffrn_reflns_limit_l_max 24
_diffrn_reflns_limit_l_min -24
_diffrn_reflns_number 45383
_diffrn_reflns_theta_full 27.50
_diffrn_reflns_theta_max 27.50
_diffrn_reflns_theta_min 1.08
_diffrn_source 'Enraf Nonius FR590'
_diffrn_source_target Mo
_diffrn_source_type 'fine-focus sealed tube'
_exptl_absorpt_coefficient_mu 1.165
_exptl_absorpt_correction_T_max 1
_exptl_absorpt_correction_T_min 0.696202
_exptl_absorpt_correction_type multi-scan
_exptl_absorpt_process_details
;
SADABS-2004/1 (Bruker,2004) was used for absorption correction.
R(int) was 0.0663 before and 0.0337 after correction.
The Ratio of minimum to maximum transmission is 0.6962.
The \l/2 correction factor is 0.0015.
;
_exptl_crystal_colour brown
_exptl_crystal_colour_primary brown
_exptl_crystal_density_diffrn 1.413
_exptl_crystal_density_method 'not measured'
_exptl_crystal_description plate
_exptl_crystal_F_000 3440
_exptl_crystal_size_max 0.4
_exptl_crystal_size_mid 0.14
_exptl_crystal_size_min 0.06
_refine_diff_density_max 0.677
_refine_diff_density_min -0.459
_refine_diff_density_rms 0.080
_refine_ls_abs_structure_details 'Flack H D (1983), Acta Cryst. A39, 876-881'
_refine_ls_abs_structure_Flack 0.07(2)
_refine_ls_extinction_method none
_refine_ls_goodness_of_fit_ref 1.014
_refine_ls_hydrogen_treatment constr
_refine_ls_matrix_type full
_refine_ls_number_parameters 889
_refine_ls_number_reflns 17625
_refine_ls_number_restraints 808
_refine_ls_restrained_S_all 1.009
_refine_ls_R_factor_all 0.0915
_refine_ls_R_factor_gt 0.0460
_refine_ls_shift/su_max 0.001
_refine_ls_shift/su_mean 0.000
_refine_ls_structure_factor_coef Fsqd
_refine_ls_weighting_details 'calc w=1/[\s^2^(Fo^2^)+(0.0320P)^2^+17.8692P] where P=(Fo^2^+2Fc^2^)/3'
_refine_ls_weighting_scheme calc
_refine_ls_wR_factor_gt 0.0849
_refine_ls_wR_factor_ref 0.0981
_reflns_number_gt 11975
_reflns_number_total 17625
_reflns_threshold_expression >2sigma(I)
_cod_data_source_file c4cc00952e2.cif
_cod_data_source_block shelx
_cod_database_code 7112611

loop_
_space_group_symop_id
_space_group_symop_operation_xyz
1 'x, y, z'
2 '-x, y, -z'
3 'x+1/2, y+1/2, z'
4 '-x+1/2, y+1/2, -z'

loop_
_atom_site_label
_atom_site_type_symbol
_atom_site_fract_x
_atom_site_fract_y
_atom_site_fract_z
_atom_site_U_iso_or_equiv
_atom_site_adp_type
_atom_site_occupancy
_atom_site_symmetry_multiplicity
_atom_site_calc_flag
_atom_site_refinement_flags
Sb1A Sb 0.74086(2) 0.24892(3) 0.55406(3) 0.05007(16) Uani 1 1 d U
F4A F 0.7947(3) 0.3167(6) 0.5905(7) 0.216(4) Uani 1 1 d U
F6A F 0.7181(3) 0.2923(4) 0.4658(4) 0.136(3) Uani 1 1 d U
F1A F 0.7988(3) 0.1967(4) 0.5165(3) 0.104(2) Uani 1 1 d U
F2A F 0.6882(3) 0.1780(4) 0.5177(3) 0.104(2) Uani 1 1 d U
F5A F 0.7625(4) 0.2002(7) 0.6367(3) 0.212(4) Uani 1 1 d U
F3A F 0.6840(3) 0.3013(5) 0.5891(4) 0.149(3) Uani 1 1 d U
Co1B Co 0.60099(4) 0.65480(5) 0.14345(4) 0.0227(2) Uani 1 1 d U
N3B N 0.5628(2) 0.5658(3) 0.1349(2) 0.0248(12) Uani 1 1 d U
H1B H 0.5247 0.5697 0.1346 0.030 Uiso 1 1 calc R
N2B N 0.6734(2) 0.6107(3) 0.1396(2) 0.0243(11) Uani 1 1 d U
N1B N 0.6429(2) 0.7427(3) 0.1618(2) 0.0237(10) Uani 1 1 d U
N4B N 0.5311(2) 0.7028(3) 0.1318(2) 0.0278(12) Uani 1 1 d U
H2B H 0.5005 0.6729 0.1263 0.033 Uiso 1 1 calc R
C1B C 0.5807(3) 0.4959(4) 0.1292(3) 0.0258(13) Uani 1 1 d U
C6B C 0.5412(3) 0.4329(4) 0.1239(3) 0.0255(13) Uani 1 1 d U
C5B C 0.5661(3) 0.3645(4) 0.1165(3) 0.0348(15) Uani 1 1 d U
H5B H 0.5409 0.3227 0.1134 0.042 Uiso 1 1 calc R
C4B C 0.6254(3) 0.3525(4) 0.1134(3) 0.0339(15) Uani 1 1 d U
C3B C 0.6615(3) 0.4103(4) 0.1196(3) 0.0346(15) Uani 1 1 d U
H3BA H 0.7020 0.4021 0.1183 0.041 Uiso 1 1 calc R
C2B C 0.6427(3) 0.4833(4) 0.1281(3) 0.0285(14) Uani 1 1 d U
C25B C 0.4751(3) 0.4425(4) 0.1243(3) 0.0290(14) Uani 1 1 d U
C28B C 0.4434(3) 0.4881(4) 0.0600(3) 0.0374(19) Uani 1 1 d U
H28D H 0.4551 0.4698 0.0163 0.056 Uiso 1 1 calc R
H28E H 0.4546 0.5401 0.0667 0.056 Uiso 1 1 calc R
H28F H 0.4006 0.4833 0.0564 0.056 Uiso 1 1 calc R
C27B C 0.4635(3) 0.4744(4) 0.1950(3) 0.0410(19) Uani 1 1 d U
H27D H 0.4218 0.4877 0.1904 0.062 Uiso 1 1 calc R
H27E H 0.4880 0.5183 0.2071 0.062 Uiso 1 1 calc R
H27F H 0.4734 0.4374 0.2326 0.062 Uiso 1 1 calc R
C26B C 0.4436(3) 0.3668(4) 0.1172(4) 0.050(2) Uani 1 1 d U
H26D H 0.4492 0.3432 0.0728 0.074 Uiso 1 1 calc R
H26E H 0.4014 0.3738 0.1169 0.074 Uiso 1 1 calc R
H26F H 0.4604 0.3354 0.1575 0.074 Uiso 1 1 calc R
C21B C 0.6485(4) 0.2743(5) 0.1033(4) 0.052(2) Uani 1 1 d U
C23B C 0.6970(4) 0.2583(6) 0.1691(4) 0.084(3) Uani 1 1 d U
H23D H 0.6803 0.2636 0.2125 0.126 Uiso 1 1 calc R
H23E H 0.7296 0.2933 0.1702 0.126 Uiso 1 1 calc R
H23F H 0.7118 0.2080 0.1661 0.126 Uiso 1 1 calc R
C22B C 0.6014(5) 0.2161(6) 0.0967(8) 0.121(4) Uani 1 1 d U
H22D H 0.5698 0.2283 0.0571 0.181 Uiso 1 1 calc R
H22E H 0.5854 0.2137 0.1408 0.181 Uiso 1 1 calc R
H22F H 0.6185 0.1683 0.0878 0.181 Uiso 1 1 calc R
C24B C 0.6790(4) 0.2741(5) 0.0367(4) 0.055(2) Uani 1 1 d U
H24D H 0.6911 0.2238 0.0275 0.082 Uiso 1 1 calc R
H24E H 0.7137 0.3061 0.0454 0.082 Uiso 1 1 calc R
H24F H 0.6513 0.2922 -0.0045 0.082 Uiso 1 1 calc R
C7B C 0.6846(3) 0.5404(4) 0.1320(3) 0.0320(14) Uani 1 1 d U
H7B H 0.7240 0.5271 0.1290 0.038 Uiso 1 1 calc R
C15B C 0.72130(19) 0.6651(3) 0.1387(3) 0.0281(10) Uani 1 1 d U
H15B H 0.7177 0.6837 0.0889 0.034 Uiso 1 1 calc R
C16B C 0.7849(3) 0.6398(4) 0.1625(3) 0.0359(16) Uani 1 1 d U
H16C H 0.7894 0.6184 0.2107 0.043 Uiso 1 1 calc R
H16D H 0.7945 0.6012 0.1298 0.043 Uiso 1 1 calc R
C17B C 0.8270(2) 0.7041(3) 0.1630(3) 0.0401(13) Uani 1 1 d U
H17C H 0.8676 0.6873 0.1822 0.048 Uiso 1 1 calc R
H17D H 0.8263 0.7208 0.1136 0.048 Uiso 1 1 calc R
C18B C 0.8118(3) 0.7684(4) 0.2069(3) 0.0399(15) Uani 1 1 d U
H18C H 0.8392 0.8096 0.2031 0.048 Uiso 1 1 calc R
H18D H 0.8172 0.7534 0.2574 0.048 Uiso 1 1 calc R
C19B C 0.7483(3) 0.7945(4) 0.1827(4) 0.0378(16) Uani 1 1 d U
H19C H 0.7388 0.8341 0.2145 0.045 Uiso 1 1 calc R
H19D H 0.7434 0.8144 0.1338 0.045 Uiso 1 1 calc R
C20B C 0.7072(2) 0.7295(3) 0.1849(3) 0.0270(11) Uani 1 1 d U
H20B H 0.7132 0.7116 0.2351 0.032 Uiso 1 1 calc R
C14B C 0.6222(3) 0.8105(4) 0.1573(3) 0.0254(13) Uani 1 1 d U
H14B H 0.6499 0.8496 0.1663 0.030 Uiso 1 1 calc R
C9B C 0.5616(3) 0.8296(4) 0.1402(3) 0.0254(13) Uani 1 1 d U
C10B C 0.5476(3) 0.9045(4) 0.1431(3) 0.0314(15) Uani 1 1 d U
H10B H 0.5784 0.9400 0.1519 0.038 Uiso 1 1 calc R
C11B C 0.4892(3) 0.9271(4) 0.1333(3) 0.0333(15) Uani 1 1 d U
C12B C 0.4449(3) 0.8729(4) 0.1194(3) 0.0357(16) Uani 1 1 d U
H12B H 0.4050 0.8889 0.1114 0.043 Uiso 1 1 calc R
C13B C 0.4551(3) 0.7991(4) 0.1168(3) 0.0270(13) Uani 1 1 d U
C8B C 0.5156(3) 0.7750(4) 0.1296(3) 0.0237(13) Uani 1 1 d U
C33B C 0.4023(3) 0.7445(5) 0.1006(3) 0.0358(15) Uani 1 1 d U
C36B C 0.3422(3) 0.7857(5) 0.0866(5) 0.059(2) Uani 1 1 d U
H36D H 0.3404 0.8176 0.0450 0.088 Uiso 1 1 calc R
H36E H 0.3383 0.8156 0.1282 0.088 Uiso 1 1 calc R
H36F H 0.3100 0.7497 0.0778 0.088 Uiso 1 1 calc R
C34B C 0.4004(3) 0.6917(5) 0.1655(4) 0.049(2) Uani 1 1 d U
H34D H 0.3742 0.6500 0.1501 0.074 Uiso 1 1 calc R
H34E H 0.3856 0.7188 0.2030 0.074 Uiso 1 1 calc R
H34F H 0.4402 0.6733 0.1838 0.074 Uiso 1 1 calc R
C35B C 0.4058(3) 0.7007(4) 0.0327(3) 0.0409(18) Uani 1 1 d U
H35D H 0.4463 0.6832 0.0342 0.061 Uiso 1 1 calc R
H35E H 0.3943 0.7324 -0.0089 0.061 Uiso 1 1 calc R
H35F H 0.3791 0.6583 0.0294 0.061 Uiso 1 1 calc R
C29B C 0.4706(3) 1.0095(5) 0.1395(4) 0.0467(16) Uani 1 1 d U
C32B C 0.4332(4) 1.0164(6) 0.1966(5) 0.090(3) Uani 1 1 d U
H32D H 0.3977 0.9862 0.1841 0.135 Uiso 1 1 calc R
H32E H 0.4219 1.0680 0.2008 0.135 Uiso 1 1 calc R
H32F H 0.4559 0.9996 0.2420 0.135 Uiso 1 1 calc R
C31B C 0.4321(4) 1.0344(5) 0.0709(5) 0.093(3) Uani 1 1 d U
H31D H 0.4519 1.0229 0.0308 0.140 Uiso 1 1 calc R
H31E H 0.4255 1.0876 0.0727 0.140 Uiso 1 1 calc R
H31F H 0.3942 1.0086 0.0648 0.140 Uiso 1 1 calc R
C30B C 0.5245(4) 1.0604(5) 0.1561(6) 0.081(3) Uani 1 1 d U
H30D H 0.5482 1.0466 0.2019 0.121 Uiso 1 1 calc R
H30E H 0.5113 1.1115 0.1581 0.121 Uiso 1 1 calc R
H30F H 0.5484 1.0555 0.1187 0.121 Uiso 1 1 calc R
Co1A Co 0.60205(4) 0.60477(5) 0.64359(4) 0.0246(2) Uani 1 1 d U
N2A N 0.6427(2) 0.5166(4) 0.6472(2) 0.0264(10) Uani 1 1 d U
N1A N 0.6751(2) 0.6515(3) 0.6560(2) 0.0258(11) Uani 1 1 d U
N4A N 0.5641(2) 0.6927(3) 0.6352(2) 0.0265(12) Uani 1 1 d U
H2A H 0.5258 0.6883 0.6339 0.032 Uiso 1 1 calc R
N3A N 0.5317(2) 0.5556(3) 0.6320(3) 0.0267(12) Uani 1 1 d U
H1A H 0.5013 0.5856 0.6275 0.032 Uiso 1 1 calc R
C15A C 0.7074(2) 0.5266(3) 0.6465(3) 0.0264(11) Uani 1 1 d U
H15A H 0.7125 0.5301 0.5958 0.032 Uiso 1 1 calc R
C16A C 0.7492(3) 0.4663(4) 0.6820(4) 0.0373(16) Uani 1 1 d U
H16A H 0.7459 0.4619 0.7327 0.045 Uiso 1 1 calc R
H16B H 0.7383 0.4183 0.6587 0.045 Uiso 1 1 calc R
C17A C 0.8125(3) 0.4861(4) 0.6754(3) 0.0425(16) Uani 1 1 d U
H17A H 0.8396 0.4491 0.7015 0.051 Uiso 1 1 calc R
H17B H 0.8165 0.4838 0.6248 0.051 Uiso 1 1 calc R
C18A C 0.8305(2) 0.5622(3) 0.7043(3) 0.0458(15) Uani 1 1 d U
H18A H 0.8704 0.5739 0.6951 0.055 Uiso 1 1 calc R
H18B H 0.8319 0.5627 0.7563 0.055 Uiso 1 1 calc R
C19A C 0.7863(3) 0.6215(4) 0.6692(3) 0.0361(15) Uani 1 1 d U
H19A H 0.7971 0.6703 0.6906 0.043 Uiso 1 1 calc R
H19B H 0.7872 0.6245 0.6177 0.043 Uiso 1 1 calc R
C20A C 0.72480(19) 0.5997(3) 0.6810(3) 0.0281(10) Uani 1 1 d U
H20A H 0.7269 0.5931 0.7333 0.034 Uiso 1 1 calc R
C14A C 0.6855(3) 0.7200(4) 0.6465(3) 0.0290(13) Uani 1 1 d U
H14A H 0.7257 0.7340 0.6495 0.035 Uiso 1 1 calc R
C9A C 0.6421(3) 0.7775(4) 0.6316(3) 0.0301(14) Uani 1 1 d U
C10A C 0.6632(3) 0.8481(4) 0.6219(3) 0.0369(16) Uani 1 1 d U
H10A H 0.7041 0.8553 0.6221 0.044 Uiso 1 1 calc R
C11A C 0.6241(3) 0.9093(4) 0.6117(3) 0.0391(16) Uani 1 1 d U
C12A C 0.5635(3) 0.8937(4) 0.6131(3) 0.0330(15) Uani 1 1 d U
H12A H 0.5368 0.9341 0.6080 0.040 Uiso 1 1 calc R
C13A C 0.5409(3) 0.8248(4) 0.6212(3) 0.0279(14) Uani 1 1 d U
C8A C 0.5811(3) 0.7634(4) 0.6305(3) 0.0240(13) Uani 1 1 d U
C29A C 0.6487(4) 0.9865(4) 0.6006(4) 0.0485(19) Uani 1 1 d U
C30A C 0.6775(4) 0.9860(4) 0.5366(4) 0.048(2) Uani 1 1 d U
H30A H 0.6971 1.0334 0.5328 0.072 Uiso 1 1 calc R
H30B H 0.6476 0.9782 0.4940 0.072 Uiso 1 1 calc R
H30C H 0.7067 0.9463 0.5408 0.072 Uiso 1 1 calc R
C31A C 0.6931(5) 1.0088(6) 0.6658(4) 0.082(3) Uani 1 1 d U
H31A H 0.6737 1.0094 0.7075 0.123 Uiso 1 1 calc R
H31B H 0.7085 1.0579 0.6585 0.123 Uiso 1 1 calc R
H31C H 0.7257 0.9732 0.6734 0.123 Uiso 1 1 calc R
C32A C 0.5986(5) 1.0435(6) 0.5872(7) 0.107(4) Uani 1 1 d U
H32A H 0.5770 1.0431 0.6270 0.161 Uiso 1 1 calc R
H32B H 0.5716 1.0311 0.5432 0.161 Uiso 1 1 calc R
H32C H 0.6152 1.0926 0.5828 0.161 Uiso 1 1 calc R
C33A C 0.4737(3) 0.8159(4) 0.6219(3) 0.0319(15) Uani 1 1 d U
C36A C 0.4411(3) 0.8903(5) 0.6144(4) 0.054(2) Uani 1 1 d U
H36A H 0.4566 0.9217 0.6550 0.081 Uiso 1 1 calc R
H36B H 0.3988 0.8820 0.6129 0.081 Uiso 1 1 calc R
H36C H 0.4470 0.9145 0.5704 0.081 Uiso 1 1 calc R
C35A C 0.4650(3) 0.7840(5) 0.6939(3) 0.045(2) Uani 1 1 d U
H35A H 0.4699 0.7304 0.6935 0.068 Uiso 1 1 calc R
H35B H 0.4252 0.7959 0.7022 0.068 Uiso 1 1 calc R
H35C H 0.4943 0.8053 0.7319 0.068 Uiso 1 1 calc R
C34A C 0.4442(3) 0.7687(5) 0.5590(3) 0.0427(19) Uani 1 1 d U
H34A H 0.4328 0.8001 0.5171 0.064 Uiso 1 1 calc R
H34B H 0.4090 0.7449 0.5709 0.064 Uiso 1 1 calc R
H34C H 0.4720 0.7309 0.5488 0.064 Uiso 1 1 calc R
C1A C 0.5155(3) 0.4842(4) 0.6288(3) 0.0266(14) Uani 1 1 d U
C6A C 0.4546(3) 0.4603(4) 0.6199(3) 0.0318(14) Uani 1 1 d U
C5A C 0.4455(3) 0.3852(4) 0.6236(3) 0.0349(15) Uani 1 1 d U
H5A H 0.4059 0.3686 0.6176 0.042 Uiso 1 1 calc R
C4A C 0.4908(3) 0.3304(4) 0.6356(3) 0.0352(15) Uani 1 1 d U
C3A C 0.5469(3) 0.3547(4) 0.6403(3) 0.0338(15) Uani 1 1 d U
H3AA H 0.5780 0.3197 0.6448 0.041 Uiso 1 1 calc R
C2A C 0.5609(3) 0.4306(4) 0.6387(3) 0.0291(14) Uani 1 1 d U
C7A C 0.6218(3) 0.4502(4) 0.6442(3) 0.0313(14) Uani 1 1 d U
H7A H 0.6494 0.4110 0.6458 0.038 Uiso 1 1 calc R
C25A C 0.4029(3) 0.5151(5) 0.6059(3) 0.0343(15) Uani 1 1 d U
C28A C 0.4041(3) 0.5577(5) 0.5350(3) 0.047(2) Uani 1 1 d U
H28A H 0.3676 0.5860 0.5220 0.071 Uiso 1 1 calc R
H28B H 0.4076 0.5224 0.4971 0.071 Uiso 1 1 calc R
H28C H 0.4380 0.5913 0.5414 0.071 Uiso 1 1 calc R
C27A C 0.4015(3) 0.5657(4) 0.6692(3) 0.0408(17) Uani 1 1 d U
H27A H 0.4073 0.5365 0.7129 0.061 Uiso 1 1 calc R
H27B H 0.3632 0.5907 0.6633 0.061 Uiso 1 1 calc R
H27C H 0.4330 0.6024 0.6719 0.061 Uiso 1 1 calc R
C26A C 0.3435(4) 0.4753(5) 0.5925(5) 0.065(3) Uani 1 1 d U
H26A H 0.3374 0.4503 0.6361 0.098 Uiso 1 1 calc R
H26B H 0.3431 0.4389 0.5546 0.098 Uiso 1 1 calc R
H26C H 0.3118 0.5112 0.5783 0.098 Uiso 1 1 calc R
C21A C 0.4742(3) 0.2505(6) 0.6433(4) 0.0487(17) Uani 1 1 d U
C24A C 0.4396(6) 0.2244(7) 0.5721(6) 0.133(5) Uani 1 1 d U
H24A H 0.4080 0.2596 0.5552 0.200 Uiso 1 1 calc R
H24B H 0.4224 0.1759 0.5780 0.200 Uiso 1 1 calc R
H24C H 0.4661 0.2209 0.5374 0.200 Uiso 1 1 calc R
C23A C 0.5269(5) 0.2025(5) 0.6632(6) 0.093(3) Uani 1 1 d U
H23A H 0.5526 0.2075 0.6278 0.139 Uiso 1 1 calc R
H23B H 0.5142 0.1511 0.6650 0.139 Uiso 1 1 calc R
H23C H 0.5484 0.2172 0.7099 0.139 Uiso 1 1 calc R
C22A C 0.4378(6) 0.2451(7) 0.7031(6) 0.106(4) Uani 1 1 d U
H22A H 0.4587 0.2704 0.7454 0.159 Uiso 1 1 calc R
H22B H 0.4323 0.1932 0.7144 0.159 Uiso 1 1 calc R
H22C H 0.3992 0.2682 0.6877 0.159 Uiso 1 1 calc R
Sb1B Sb 0.24203(2) 0.50980(2) 0.06371(2) 0.04348(14) Uani 1 1 d U
F6B F 0.1860(3) 0.4616(4) 0.1045(4) 0.133(3) Uani 1 1 d U
F1B F 0.2192(3) 0.4535(4) -0.0177(5) 0.151(3) Uani 1 1 d U
F2B F 0.2972(3) 0.4384(5) 0.0954(6) 0.175(3) Uani 1 1 d U
F5B F 0.2981(3) 0.5564(4) 0.0220(3) 0.0878(18) Uani 1 1 d U
F3B F 0.2643(3) 0.5712(4) 0.1424(3) 0.139(3) Uani 1 1 d U
F4B F 0.1866(3) 0.5802(3) 0.0304(4) 0.107(2) Uani 1 1 d U

loop_
_atom_site_aniso_label
_atom_site_aniso_U_11
_atom_site_aniso_U_22
_atom_site_aniso_U_33
_atom_site_aniso_U_23
_atom_site_aniso_U_13
_atom_site_aniso_U_12
Sb1A 0.0386(3) 0.0460(4) 0.0673(3) -0.0125(3) 0.0141(2) -0.0008(3)
F4A 0.073(5) 0.169(7) 0.403(11) -0.195(7) 0.029(6) -0.028(5)
F6A 0.125(6) 0.151(6) 0.142(4) 0.073(4) 0.054(4) 0.065(4)
F1A 0.080(4) 0.099(5) 0.135(4) -0.035(3) 0.026(3) 0.040(3)
F2A 0.083(4) 0.078(4) 0.143(5) -0.024(3) -0.006(3) -0.006(3)
F5A 0.160(7) 0.401(12) 0.067(4) 0.064(5) -0.001(4) 0.058(7)
F3A 0.080(4) 0.168(7) 0.212(6) -0.118(5) 0.060(4) 0.006(4)
Co1B 0.0188(5) 0.0203(5) 0.0292(4) -0.0027(4) 0.0046(3) -0.0011(4)
N3B 0.019(3) 0.026(3) 0.030(3) 0.000(2) 0.004(2) -0.002(2)
N2B 0.021(2) 0.025(2) 0.026(2) 0.002(2) 0.0036(18) 0.0029(19)
N1B 0.018(2) 0.022(2) 0.029(2) -0.003(2) -0.0007(17) -0.0010(19)
N4B 0.011(3) 0.033(3) 0.039(3) -0.005(3) 0.004(2) -0.004(2)
C1B 0.028(3) 0.026(3) 0.025(3) -0.001(3) 0.008(2) -0.005(3)
C6B 0.027(3) 0.021(3) 0.029(3) 0.000(3) 0.007(2) -0.002(3)
C5B 0.036(4) 0.022(3) 0.049(4) 0.001(3) 0.013(3) -0.007(3)
C4B 0.041(4) 0.018(3) 0.046(4) 0.008(3) 0.020(3) 0.005(3)
C3B 0.023(4) 0.033(3) 0.051(4) 0.004(3) 0.015(3) 0.003(3)
C2B 0.027(3) 0.026(3) 0.032(3) -0.001(2) 0.001(3) 0.001(3)
C25B 0.030(3) 0.020(4) 0.038(3) -0.006(3) 0.010(3) -0.002(3)
C28B 0.030(4) 0.050(5) 0.034(3) -0.003(3) 0.008(3) 0.000(4)
C27B 0.046(5) 0.049(5) 0.032(3) 0.000(3) 0.016(3) -0.002(4)
C26B 0.036(4) 0.030(4) 0.085(5) -0.007(3) 0.016(4) -0.016(4)
C21B 0.048(5) 0.029(4) 0.088(5) 0.002(4) 0.035(4) 0.006(3)
C23B 0.106(7) 0.072(7) 0.084(5) 0.046(5) 0.046(4) 0.050(6)
C22B 0.086(7) 0.019(5) 0.282(14) -0.019(7) 0.101(7) -0.002(5)
C24B 0.055(6) 0.048(6) 0.064(4) -0.004(4) 0.018(4) 0.016(5)
C7B 0.023(3) 0.040(3) 0.035(3) 0.007(3) 0.011(2) 0.004(3)
C15B 0.019(2) 0.035(3) 0.031(3) 0.002(2) 0.007(2) -0.0034(19)
C16B 0.020(3) 0.038(4) 0.049(4) -0.004(3) 0.004(3) -0.003(3)
C17B 0.020(2) 0.044(3) 0.054(4) -0.005(3) 0.000(2) -0.002(2)
C18B 0.021(2) 0.044(3) 0.053(4) -0.001(3) 0.003(3) -0.010(2)
C19B 0.020(3) 0.037(4) 0.056(4) -0.006(3) 0.006(3) -0.008(3)
C20B 0.018(2) 0.032(3) 0.029(3) -0.003(2) 0.000(2) -0.0030(18)
C14B 0.026(3) 0.019(3) 0.031(3) -0.004(2) 0.006(2) -0.004(2)
C9B 0.023(3) 0.023(3) 0.029(3) -0.004(3) 0.003(2) -0.003(3)
C10B 0.025(3) 0.024(3) 0.044(4) 0.005(3) 0.004(3) -0.003(3)
C11B 0.026(4) 0.026(3) 0.047(4) 0.005(3) 0.003(3) 0.004(3)
C12B 0.025(4) 0.038(4) 0.042(4) -0.007(3) 0.001(3) 0.004(3)
C13B 0.019(3) 0.031(3) 0.030(3) -0.006(3) 0.002(2) -0.004(3)
C8B 0.022(3) 0.027(3) 0.023(3) -0.004(2) 0.004(2) 0.001(2)
C33B 0.025(3) 0.030(4) 0.053(3) -0.004(3) 0.007(3) -0.002(3)
C36B 0.013(3) 0.049(6) 0.111(6) -0.014(4) 0.003(4) -0.005(3)
C34B 0.037(5) 0.057(5) 0.056(4) 0.000(3) 0.018(3) -0.012(4)
C35B 0.037(4) 0.032(4) 0.047(4) -0.009(3) -0.012(3) -0.009(4)
C29B 0.033(4) 0.024(3) 0.078(4) -0.006(4) -0.003(3) -0.003(3)
C32B 0.086(7) 0.040(6) 0.161(7) -0.029(6) 0.066(6) -0.002(6)
C31B 0.073(6) 0.041(5) 0.144(7) 0.017(5) -0.041(5) 0.003(4)
C30B 0.041(5) 0.036(5) 0.157(9) 0.000(5) -0.006(5) -0.009(4)
Co1A 0.0197(5) 0.0252(6) 0.0288(4) -0.0001(4) 0.0044(3) 0.0005(4)
N2A 0.020(2) 0.031(3) 0.028(2) 0.000(2) 0.0026(17) 0.002(2)
N1A 0.021(2) 0.031(2) 0.026(2) -0.001(2) 0.0042(18) 0.005(2)
N4A 0.021(3) 0.024(3) 0.036(3) 0.000(2) 0.009(2) -0.002(2)
N3A 0.028(3) 0.018(3) 0.035(3) 0.004(2) 0.006(2) 0.002(2)
C15A 0.018(2) 0.029(3) 0.031(3) 0.001(2) 0.001(2) 0.0015(17)
C16A 0.026(3) 0.026(4) 0.057(4) -0.001(3) -0.001(3) 0.001(3)
C17A 0.023(3) 0.044(3) 0.060(4) -0.008(3) 0.007(3) 0.008(2)
C18A 0.018(2) 0.053(4) 0.061(4) 0.008(3) -0.006(3) 0.004(2)
C19A 0.022(3) 0.030(4) 0.053(4) -0.002(3) 0.000(3) -0.008(3)
C20A 0.020(2) 0.035(3) 0.029(3) 0.006(2) 0.001(2) 0.0028(19)
C14A 0.022(3) 0.026(3) 0.038(3) 0.006(2) 0.003(2) -0.006(2)
C9A 0.026(3) 0.029(3) 0.037(3) -0.007(3) 0.013(3) -0.001(3)
C10A 0.030(4) 0.032(4) 0.050(4) -0.003(3) 0.010(3) -0.005(3)
C11A 0.042(4) 0.033(4) 0.047(4) -0.002(3) 0.020(3) 0.002(3)
C12A 0.035(3) 0.029(4) 0.037(3) -0.003(3) 0.012(3) 0.006(3)
C13A 0.027(3) 0.029(4) 0.029(3) 0.001(3) 0.009(2) 0.002(3)
C8A 0.025(3) 0.024(3) 0.023(3) 0.001(3) 0.002(2) -0.003(3)
C29A 0.046(5) 0.026(4) 0.080(5) -0.006(3) 0.030(3) -0.006(3)
C30A 0.045(5) 0.028(5) 0.072(4) 0.006(3) 0.015(4) -0.004(4)
C31A 0.136(8) 0.045(5) 0.075(5) -0.017(4) 0.046(4) -0.050(6)
C32A 0.085(7) 0.033(6) 0.227(12) 0.034(7) 0.092(7) 0.013(5)
C33A 0.022(3) 0.038(4) 0.037(3) 0.002(3) 0.011(3) 0.005(3)
C36A 0.030(4) 0.049(5) 0.086(6) 0.006(4) 0.019(4) 0.004(4)
C35A 0.028(4) 0.062(6) 0.051(4) 0.005(3) 0.019(3) 0.009(4)
C34A 0.026(4) 0.050(5) 0.051(4) 0.003(3) 0.001(3) 0.002(4)
C1A 0.024(3) 0.030(4) 0.026(3) 0.005(2) 0.005(2) 0.000(3)
C6A 0.023(3) 0.036(4) 0.037(3) -0.002(3) 0.005(3) -0.003(3)
C5A 0.022(3) 0.033(3) 0.050(4) -0.001(3) 0.007(3) -0.003(3)
C4A 0.036(4) 0.030(3) 0.038(3) 0.001(3) 0.004(3) 0.001(3)
C3A 0.026(3) 0.032(4) 0.043(4) 0.004(3) 0.004(3) 0.011(3)
C2A 0.027(3) 0.031(4) 0.031(3) -0.004(3) 0.007(3) -0.001(3)
C7A 0.030(3) 0.032(3) 0.030(3) 0.004(3) 0.003(2) 0.010(3)
C25A 0.017(3) 0.042(4) 0.042(3) 0.008(3) 0.000(2) 0.008(3)
C28A 0.046(5) 0.056(6) 0.038(3) -0.002(3) 0.001(3) -0.003(4)
C27A 0.032(4) 0.046(5) 0.045(3) 0.005(3) 0.009(3) 0.009(4)
C26A 0.026(4) 0.047(6) 0.117(7) 0.007(4) -0.004(4) 0.001(4)
C21A 0.036(4) 0.031(4) 0.075(4) -0.002(4) -0.001(3) -0.009(3)
C24A 0.175(12) 0.071(8) 0.124(7) -0.024(6) -0.052(7) -0.042(8)
C23A 0.068(6) 0.022(5) 0.181(10) 0.030(5) 0.001(5) -0.008(4)
C22A 0.144(10) 0.035(6) 0.160(8) 0.008(6) 0.086(8) -0.030(7)
Sb1B 0.0342(3) 0.0363(3) 0.0613(3) 0.0020(2) 0.0119(2) -0.0022(3)
F6B 0.072(4) 0.119(5) 0.228(7) 0.063(5) 0.077(4) -0.010(4)
F1B 0.119(6) 0.110(5) 0.221(6) -0.123(5) 0.025(4) -0.016(4)
F2B 0.054(4) 0.112(5) 0.361(10) 0.128(6) 0.044(5) 0.042(4)
F5B 0.070(3) 0.118(5) 0.082(3) 0.014(3) 0.029(3) -0.027(3)
F3B 0.174(6) 0.177(6) 0.066(3) -0.044(3) 0.022(3) -0.070(5)
F4B 0.083(4) 0.049(3) 0.180(5) -0.012(3) -0.001(3) 0.042(3)

loop_
_atom_type_symbol
_atom_type_description
_atom_type_scat_dispersion_real
_atom_type_scat_dispersion_imag
_atom_type_scat_source
C C 0.0033 0.0016 'International Tables Vol C Tables 4.2.6.8 and 6.1.1.4'
H H 0.0000 0.0000 'International Tables Vol C Tables 4.2.6.8 and 6.1.1.4'
Co Co 0.3494 0.9721 'International Tables Vol C Tables 4.2.6.8 and 6.1.1.4'
F F 0.0171 0.0103 'International Tables Vol C Tables 4.2.6.8 and 6.1.1.4'
N N 0.0061 0.0033 'International Tables Vol C Tables 4.2.6.8 and 6.1.1.4'
Sb Sb -0.5866 1.5461 'International Tables Vol C Tables 4.2.6.8 and 6.1.1.4'

loop_
_geom_angle_atom_site_label_1
_geom_angle_atom_site_label_2
_geom_angle_atom_site_label_3
_geom_angle
F4A Sb1A F6A 97.4(6)
F4A Sb1A F1A 90.3(3)
F4A Sb1A F2A 178.1(4)
F4A Sb1A F5A 86.0(5)
F4A Sb1A F3A 89.5(3)
F6A Sb1A F1A 88.4(3)
F2A Sb1A F6A 83.7(4)
F2A Sb1A F1A 88.1(3)
F2A Sb1A F3A 92.1(3)
F5A Sb1A F6A 175.7(5)
F5A Sb1A F1A 89.0(4)
F5A Sb1A F2A 92.9(4)
F5A Sb1A F3A 92.2(4)
F3A Sb1A F6A 90.4(4)
F3A Sb1A F1A 178.7(4)
N3B Co1B N2B 92.1(2)
N3B Co1B N1B 174.1(2)
N2B Co1B N1B 86.5(2)
N4B Co1B N3B 90.6(2)
N4B Co1B N2B 170.2(2)
N4B Co1B N1B 91.8(2)
Co1B N3B H1B 113.2
C1B N3B Co1B 133.6(5)
C1B N3B H1B 113.2
C7B N2B Co1B 128.0(5)
C7B N2B C15B 118.9(5)
C15B N2B Co1B 112.8(4)
C20B N1B Co1B 111.9(4)
C14B N1B Co1B 128.0(4)
C14B N1B C20B 120.1(5)
Co1B N4B H2B 113.1
C8B N4B Co1B 133.8(5)
C8B N4B H2B 113.1
N3B C1B C6B 123.4(6)
N3B C1B C2B 117.9(6)
C2B C1B C6B 118.7(6)
C1B C6B C25B 121.4(6)
C5B C6B C1B 116.6(6)
C5B C6B C25B 122.1(6)
C6B C5B H5B 117.6
C6B C5B C4B 124.8(7)
C4B C5B H5B 117.6
C5B C4B C21B 120.8(7)
C3B C4B C5B 118.2(7)
C3B C4B C21B 121.0(7)
C4B C3B H3BA 118.3
C4B C3B C2B 123.4(7)
C2B C3B H3BA 118.3
C3B C2B C1B 118.2(6)
C7B C2B C1B 123.3(6)
C7B C2B C3B 118.4(6)
C6B C25B C28B 112.6(5)
C6B C25B C27B 111.9(5)
C6B C25B C26B 110.4(6)
C27B C25B C28B 111.5(6)
C27B C25B C26B 105.1(6)
C26B C25B C28B 104.9(6)
C25B C28B H28D 109.5
C25B C28B H28E 109.5
C25B C28B H28F 109.5
H28D C28B H28E 109.5
H28D C28B H28F 109.5
H28E C28B H28F 109.5
C25B C27B H27D 109.5
C25B C27B H27E 109.5
C25B C27B H27F 109.5
H27D C27B H27E 109.5
H27D C27B H27F 109.5
H27E C27B H27F 109.5
C25B C26B H26D 109.5
C25B C26B H26E 109.5
C25B C26B H26F 109.5
H26D C26B H26E 109.5
H26D C26B H26F 109.5
H26E C26B H26F 109.5
C4B C21B C23B 106.5(7)
C4B C21B C24B 108.7(6)
C23B C21B C24B 107.3(7)
C22B C21B C4B 113.6(7)
C22B C21B C23B 110.0(9)
C22B C21B C24B 110.5(8)
C21B C23B H23D 109.5
C21B C23B H23E 109.5
C21B C23B H23F 109.5
H23D C23B H23E 109.5
H23D C23B H23F 109.5
H23E C23B H23F 109.5
C21B C22B H22D 109.5
C21B C22B H22E 109.5
C21B C22B H22F 109.5
H22D C22B H22E 109.5
H22D C22B H22F 109.5
H22E C22B H22F 109.5
C21B C24B H24D 109.5
C21B C24B H24E 109.5
C21B C24B H24F 109.5
H24D C24B H24E 109.5
H24D C24B H24F 109.5
H24E C24B H24F 109.5
N2B C7B C2B 125.0(6)
N2B C7B H7B 117.5
C2B C7B H7B 117.5
N2B C15B H15B 107.5
N2B C15B C16B 118.2(5)
N2B C15B C20B 105.5(4)
C16B C15B H15B 107.5
C16B C15B C20B 110.2(4)
C20B C15B H15B 107.5
C15B C16B H16C 109.5
C15B C16B H16D 109.5
H16C C16B H16D 108.1
C17B C16B C15B 110.5(5)
C17B C16B H16C 109.5
C17B C16B H16D 109.5
C16B C17B H17C 109.1
C16B C17B H17D 109.1
H17C C17B H17D 107.8
C18B C17B C16B 112.7(5)
C18B C17B H17C 109.1
C18B C17B H17D 109.1
C17B C18B H18C 109.2
C17B C18B H18D 109.2
C17B C18B C19B 111.9(5)
H18C C18B H18D 107.9
C19B C18B H18C 109.2
C19B C18B H18D 109.2
C18B C19B H19C 110.0
C18B C19B H19D 110.0
H19C C19B H19D 108.4
C20B C19B C18B 108.5(6)
C20B C19B H19C 110.0
C20B C19B H19D 110.0
N1B C20B C15B 104.6(4)
N1B C20B C19B 117.3(5)
N1B C20B H20B 107.4
C15B C20B H20B 107.4
C19B C20B C15B 112.4(4)
C19B C20B H20B 107.4
N1B C14B H14B 117.5
N1B C14B C9B 125.1(6)
C9B C14B H14B 117.5
C14B C9B C8B 122.2(6)
C10B C9B C14B 116.8(6)
C10B C9B C8B 120.4(6)
C9B C10B H10B 119.8
C11B C10B C9B 120.4(7)
C11B C10B H10B 119.8
C10B C11B C12B 118.1(7)
C10B C11B C29B 123.0(7)
C12B C11B C29B 118.8(6)
C11B C12B H12B 117.6
C13B C12B C11B 124.8(7)
C13B C12B H12B 117.6
C12B C13B C8B 117.4(6)
C12B C13B C33B 120.1(6)
C8B C13B C33B 122.5(6)
N4B C8B C9B 118.6(6)
N4B C8B C13B 122.7(6)
C9B C8B C13B 118.7(6)
C13B C33B C34B 111.1(5)
C36B C33B C13B 111.6(7)
C36B C33B C34B 106.2(6)
C35B C33B C13B 110.1(5)
C35B C33B C36B 106.3(5)
C35B C33B C34B 111.3(7)
C33B C36B H36D 109.5
C33B C36B H36E 109.5
C33B C36B H36F 109.5
H36D C36B H36E 109.5
H36D C36B H36F 109.5
H36E C36B H36F 109.5
C33B C34B H34D 109.5
C33B C34B H34E 109.5
C33B C34B H34F 109.5
H34D C34B H34E 109.5
H34D C34B H34F 109.5
H34E C34B H34F 109.5
C33B C35B H35D 109.5
C33B C35B H35E 109.5
C33B C35B H35F 109.5
H35D C35B H35E 109.5
H35D C35B H35F 109.5
H35E C35B H35F 109.5
C32B C29B C11B 109.5(8)
C32B C29B C31B 106.3(9)
C32B C29B C30B 110.1(7)
C31B C29B C11B 110.2(6)
C31B C29B C30B 109.0(8)
C30B C29B C11B 111.6(7)
C29B C32B H32D 109.5
C29B C32B H32E 109.5
C29B C32B H32F 109.5
H32D C32B H32E 109.5
H32D C32B H32F 109.5
H32E C32B H32F 109.5
C29B C31B H31D 109.5
C29B C31B H31E 109.5
C29B C31B H31F 109.5
H31D C31B H31E 109.5
H31D C31B H31F 109.5
H31E C31B H31F 109.5
C29B C30B H30D 109.5
C29B C30B H30E 109.5
C29B C30B H30F 109.5
H30D C30B H30E 109.5
H30D C30B H30F 109.5
H30E C30B H30F 109.5
N2A Co1A N1A 87.1(2)
N4A Co1A N2A 176.4(2)
N4A Co1A N1A 91.2(2)
N4A Co1A N3A 91.0(2)
N3A Co1A N2A 90.8(2)
N3A Co1A N1A 177.9(3)
C15A N2A Co1A 113.0(4)
C7A N2A Co1A 128.5(5)
C7A N2A C15A 118.2(6)
C20A N1A Co1A 112.2(4)
C14A N1A Co1A 127.6(5)
C14A N1A C20A 120.2(5)
Co1A N4A H2A 112.7
C8A N4A Co1A 134.6(5)
C8A N4A H2A 112.7
Co1A N3A H1A 112.4
C1A N3A Co1A 135.1(5)
C1A N3A H1A 112.4
N2A C15A H15A 107.6
N2A C15A C16A 117.1(5)
N2A C15A C20A 106.9(4)
C16A C15A H15A 107.6
C20A C15A H15A 107.6
C20A C15A C16A 109.7(4)
C15A C16A H16A 109.8
C15A C16A H16B 109.8
H16A C16A H16B 108.3
C17A C16A C15A 109.2(5)
C17A C16A H16A 109.8
C17A C16A H16B 109.8
C16A C17A H17A 109.0
C16A C17A H17B 109.0
H17A C17A H17B 107.8
C18A C17A C16A 112.8(5)
C18A C17A H17A 109.0
C18A C17A H17B 109.0
C17A C18A H18A 109.4
C17A C18A H18B 109.4
C17A C18A C19A 111.0(5)
H18A C18A H18B 108.0
C19A C18A H18A 109.4
C19A C18A H18B 109.4
C18A C19A H19A 110.1
C18A C19A H19B 110.1
H19A C19A H19B 108.4
C20A C19A C18A 108.1(5)
C20A C19A H19A 110.1
C20A C19A H19B 110.1
N1A C20A C15A 106.6(4)
N1A C20A C19A 117.8(5)
N1A C20A H20A 107.2
C15A C20A C19A 110.3(5)
C15A C20A H20A 107.2
C19A C20A H20A 107.2
N1A C14A H14A 116.9
N1A C14A C9A 126.1(6)
C9A C14A H14A 116.9
C10A C9A C14A 116.5(6)
C10A C9A C8A 121.9(7)
C8A C9A C14A 121.5(6)
C9A C10A H10A 119.7
C9A C10A C11A 120.6(7)
C11A C10A H10A 119.7
C10A C11A C12A 116.1(7)
C10A C11A C29A 119.4(7)
C12A C11A C29A 124.4(7)
C11A C12A H12A 117.6
C13A C12A C11A 124.9(7)
C13A C12A H12A 117.6
C12A C13A C8A 118.2(6)
C12A C13A C33A 119.4(6)
C8A C13A C33A 122.4(6)
N4A C8A C9A 117.8(6)
N4A C8A C13A 123.9(6)
C9A C8A C13A 118.2(6)
C30A C29A C11A 109.6(6)
C30A C29A C31A 110.0(7)
C30A C29A C32A 107.2(7)
C31A C29A C11A 109.8(7)
C31A C29A C32A 109.5(8)
C32A C29A C11A 110.7(7)
C29A C30A H30A 109.5
C29A C30A H30B 109.5
C29A C30A H30C 109.5
H30A C30A H30B 109.5
H30A C30A H30C 109.5
H30B C30A H30C 109.5
C29A C31A H31A 109.5
C29A C31A H31B 109.5
C29A C31A H31C 109.5
H31A C31A H31B 109.5
H31A C31A H31C 109.5
H31B C31A H31C 109.5
C29A C32A H32A 109.5
C29A C32A H32B 109.5
C29A C32A H32C 109.5
H32A C32A H32B 109.5
H32A C32A H32C 109.5
H32B C32A H32C 109.5
C36A C33A C13A 112.2(6)
C36A C33A C35A 106.0(6)
C35A C33A C13A 109.4(5)
C34A C33A C13A 110.7(5)
C34A C33A C36A 106.0(6)
C34A C33A C35A 112.4(7)
C33A C36A H36A 109.5
C33A C36A H36B 109.5
C33A C36A H36C 109.5
H36A C36A H36B 109.5
H36A C36A H36C 109.5
H36B C36A H36C 109.5
C33A C35A H35A 109.5
C33A C35A H35B 109.5
C33A C35A H35C 109.5
H35A C35A H35B 109.5
H35A C35A H35C 109.5
H35B C35A H35C 109.5
C33A C34A H34A 109.5
C33A C34A H34B 109.5
C33A C34A H34C 109.5
H34A C34A H34B 109.5
H34A C34A H34C 109.5
H34B C34A H34C 109.5
N3A C1A C6A 123.3(6)
N3A C1A C2A 117.5(6)
C2A C1A C6A 119.1(6)
C1A C6A C25A 122.0(6)
C5A C6A C1A 116.1(7)
C5A C6A C25A 121.8(7)
C6A C5A H5A 117.2
C6A C5A C4A 125.6(7)
C4A C5A H5A 117.2
C5A C4A C21A 119.6(7)
C3A C4A C5A 116.3(7)
C3A C4A C21A 124.1(7)
C4A C3A H3AA 118.8
C4A C3A C2A 122.3(7)
C2A C3A H3AA 118.8
C1A C2A C7A 122.0(7)
C3A C2A C1A 120.3(7)
C3A C2A C7A 117.6(7)
N2A C7A C2A 125.8(7)
N2A C7A H7A 117.1
C2A C7A H7A 117.1
C6A C25A C28A 109.8(5)
C27A C25A C6A 112.0(5)
C27A C25A C28A 113.3(7)
C27A C25A C26A 105.9(6)
C26A C25A C6A 111.5(7)
C26A C25A C28A 103.9(5)
C25A C28A H28A 109.5
C25A C28A H28B 109.5
C25A C28A H28C 109.5
H28A C28A H28B 109.5
H28A C28A H28C 109.5
H28B C28A H28C 109.5
C25A C27A H27A 109.5
C25A C27A H27B 109.5
C25A C27A H27C 109.5
H27A C27A H27B 109.5
H27A C27A H27C 109.5
H27B C27A H27C 109.5
C25A C26A H26A 109.5
C25A C26A H26B 109.5
C25A C26A H26C 109.5
H26A C26A H26B 109.5
H26A C26A H26C 109.5
H26B C26A H26C 109.5
C4A C21A C24A 108.1(7)
C4A C21A C22A 108.3(8)
C24A C21A C22A 112.1(9)
C23A C21A C4A 112.2(7)
C23A C21A C24A 108.7(9)
C23A C21A C22A 107.4(8)
C21A C24A H24A 109.5
C21A C24A H24B 109.5
C21A C24A H24C 109.5
H24A C24A H24B 109.5
H24A C24A H24C 109.5
H24B C24A H24C 109.5
C21A C23A H23A 109.5
C21A C23A H23B 109.5
C21A C23A H23C 109.5
H23A C23A H23B 109.5
H23A C23A H23C 109.5
H23B C23A H23C 109.5
C21A C22A H22A 109.5
C21A C22A H22B 109.5
C21A C22A H22C 109.5
H22A C22A H22B 109.5
H22A C22A H22C 109.5
H22B C22A H22C 109.5
F6B Sb1B F1B 88.8(4)
F6B Sb1B F3B 93.2(4)
F1B Sb1B F3B 176.8(4)
F2B Sb1B F6B 91.2(3)
F2B Sb1B F1B 88.0(5)
F2B Sb1B F3B 94.5(4)
F5B Sb1B F6B 179.0(4)
F5B Sb1B F1B 90.3(3)
F5B Sb1B F2B 88.3(3)
F5B Sb1B F3B 87.8(3)
F5B Sb1B F4B 91.6(3)
F4B Sb1B F6B 88.9(3)
F4B Sb1B F1B 90.9(3)
F4B Sb1B F2B 178.9(4)
F4B Sb1B F3B 86.5(3)

loop_
_geom_bond_atom_site_label_1
_geom_bond_atom_site_label_2
_geom_bond_distance
Sb1A F4A 1.797(7)
Sb1A F6A 1.853(6)
Sb1A F1A 1.880(5)
Sb1A F2A 1.821(6)
Sb1A F5A 1.803(7)
Sb1A F3A 1.836(6)
Co1B N3B 1.832(5)
Co1B N2B 1.863(5)
Co1B N1B 1.867(6)
Co1B N4B 1.810(5)
N3B H1B 0.8800
N3B C1B 1.346(8)
N2B C7B 1.314(8)
N2B C15B 1.483(7)
N1B C20B 1.488(6)
N1B C14B 1.317(8)
N4B H2B 0.8800
N4B C8B 1.356(8)
C1B C6B 1.455(9)
C1B C2B 1.448(9)
C6B C5B 1.385(10)
C6B C25B 1.534(10)
C5B H5B 0.9500
C5B C4B 1.396(10)
C4B C3B 1.332(10)
C4B C21B 1.539(10)
C3B H3BA 0.9500
C3B C2B 1.412(10)
C2B C7B 1.410(9)
C25B C28B 1.555(9)
C25B C27B 1.537(9)
C25B C26B 1.548(9)
C28B H28D 0.9800
C28B H28E 0.9800
C28B H28F 0.9800
C27B H27D 0.9800
C27B H27E 0.9800
C27B H27F 0.9800
C26B H26D 0.9800
C26B H26E 0.9800
C26B H26F 0.9800
C21B C23B 1.558(12)
C21B C22B 1.502(13)
C21B C24B 1.559(10)
C23B H23D 0.9800
C23B H23E 0.9800
C23B H23F 0.9800
C22B H22D 0.9800
C22B H22E 0.9800
C22B H22F 0.9800
C24B H24D 0.9800
C24B H24E 0.9800
C24B H24F 0.9800
C7B H7B 0.9500
C15B H15B 1.0000
C15B C16B 1.525(8)
C15B C20B 1.536(7)
C16B H16C 0.9900
C16B H16D 0.9900
C16B C17B 1.516(8)
C17B H17C 0.9900
C17B H17D 0.9900
C17B C18B 1.515(8)
C18B H18C 0.9900
C18B H18D 0.9900
C18B C19B 1.530(9)
C19B H19C 0.9900
C19B H19D 0.9900
C19B C20B 1.517(8)
C20B H20B 1.0000
C14B H14B 0.9500
C14B C9B 1.419(9)
C9B C10B 1.400(10)
C9B C8B 1.439(9)
C10B H10B 0.9500
C10B C11B 1.388(9)
C11B C12B 1.409(10)
C11B C29B 1.566(12)
C12B H12B 0.9500
C12B C13B 1.362(9)
C13B C8B 1.440(9)
C13B C33B 1.556(9)
C33B C36B 1.555(10)
C33B C34B 1.577(10)
C33B C35B 1.537(9)
C36B H36D 0.9800
C36B H36E 0.9800
C36B H36F 0.9800
C34B H34D 0.9800
C34B H34E 0.9800
C34B H34F 0.9800
C35B H35D 0.9800
C35B H35E 0.9800
C35B H35F 0.9800
C29B C32B 1.509(11)
C29B C31B 1.518(10)
C29B C30B 1.536(11)
C32B H32D 0.9800
C32B H32E 0.9800
C32B H32F 0.9800
C31B H31D 0.9800
C31B H31E 0.9800
C31B H31F 0.9800
C30B H30D 0.9800
C30B H30E 0.9800
C30B H30F 0.9800
Co1A N2A 1.850(6)
Co1A N1A 1.862(5)
Co1A N4A 1.815(6)
Co1A N3A 1.828(5)
N2A C15A 1.503(6)
N2A C7A 1.296(9)
N1A C20A 1.494(7)
N1A C14A 1.286(8)
N4A H2A 0.8800
N4A C8A 1.350(8)
N3A H1A 0.8800
N3A C1A 1.346(8)
C15A H15A 1.0000
C15A C16A 1.535(8)
C15A C20A 1.504(7)
C16A H16A 0.9900
C16A H16B 0.9900
C16A C17A 1.527(9)
C17A H17A 0.9900
C17A H17B 0.9900
C17A C18A 1.520(8)
C18A H18A 0.9900
C18A H18B 0.9900
C18A C19A 1.550(8)
C19A H19A 0.9900
C19A H19B 0.9900
C19A C20A 1.526(8)
C20A H20A 1.0000
C14A H14A 0.9500
C14A C9A 1.439(9)
C9A C10A 1.394(10)
C9A C8A 1.425(9)
C10A H10A 0.9500
C10A C11A 1.421(10)
C11A C12A 1.429(10)
C11A C29A 1.540(11)
C12A H12A 0.9500
C12A C13A 1.374(10)
C13A C8A 1.438(9)
C13A C33A 1.560(10)
C29A C30A 1.492(10)
C29A C31A 1.523(12)
C29A C32A 1.537(12)
C30A H30A 0.9800
C30A H30B 0.9800
C30A H30C 0.9800
C31A H31A 0.9800
C31A H31B 0.9800
C31A H31C 0.9800
C32A H32A 0.9800
C32A H32B 0.9800
C32A H32C 0.9800
C33A C36A 1.539(10)
C33A C35A 1.540(9)
C33A C34A 1.534(10)
C36A H36A 0.9800
C36A H36B 0.9800
C36A H36C 0.9800
C35A H35A 0.9800
C35A H35B 0.9800
C35A H35C 0.9800
C34A H34A 0.9800
C34A H34B 0.9800
C34A H34C 0.9800
C1A C6A 1.449(9)
C1A C2A 1.417(9)
C6A C5A 1.384(9)
C6A C25A 1.537(10)
C5A H5A 0.9500
C5A C4A 1.430(10)
C4A C3A 1.354(10)
C4A C21A 1.514(12)
C3A H3AA 0.9500
C3A C2A 1.417(10)
C2A C7A 1.432(10)
C7A H7A 0.9500
C25A C28A 1.566(9)
C25A C27A 1.525(10)
C25A C26A 1.528(11)
C28A H28A 0.9800
C28A H28B 0.9800
C28A H28C 0.9800
C27A H27A 0.9800
C27A H27B 0.9800
C27A H27C 0.9800
C26A H26A 0.9800
C26A H26B 0.9800
C26A H26C 0.9800
C21A C24A 1.527(11)
C21A C23A 1.487(13)
C21A C22A 1.537(11)
C24A H24A 0.9800
C24A H24B 0.9800
C24A H24C 0.9800
C23A H23A 0.9800
C23A H23B 0.9800
C23A H23C 0.9800
C22A H22A 0.9800
C22A H22B 0.9800
C22A H22C 0.9800
Sb1B F6B 1.843(6)
Sb1B F1B 1.859(6)
Sb1B F2B 1.841(6)
Sb1B F5B 1.839(5)
Sb1B F3B 1.872(5)
Sb1B F4B 1.840(5)
